data_1544980
loop_
_publ_author_name
'Kawamura, Moe'
'Kamo, Shogo'
'Azuma, Shuhei'
'Kubo, Konomi'
'Sasamori, Takahiro'
'Tokitoh, Norihiro'
'Kuramochi, Kouji'
'Tsubaki, Kazunori'

_publ_section_title
;
 Skeletal Rearrangements of Polycyclic \a-Ketols.
;
_journal_issue 2
_journal_name_full 'Organic letters'
_journal_page_first 301
_journal_page_last 303
_journal_paper_doi 10.1021/acs.orglett.6b03541
_journal_volume 19
_journal_year 2017
_chemical_formula_moiety 'C24 H19 Br O6'
_chemical_formula_sum 'C24 H19 Br O6'
_chemical_formula_weight 483.30
_chemical_melting_point 289.0(10)
_chemical_name_common (7aR*,12bS*)-6-Bromo-5,12b-dihydroxy-4,13-dimethoxy-7a-methyl-7H-naphth[2,1:b]fluolene-8,13-dione
_chemical_name_systematic
; 
 ? 
;
_space_group_IT_number 14
_symmetry_cell_setting monoclinic
_symmetry_Int_Tables_number 14
_symmetry_space_group_name_Hall '-P 2yn'
_symmetry_space_group_name_H-M 'P 1 21/n 1'
_atom_sites_solution_hydrogens geom
_atom_sites_solution_primary direct
_atom_sites_solution_secondary difmap
_audit_creation_method SHELXL-97
_cell_angle_alpha 90.00
_cell_angle_beta 100.6981(6)
_cell_angle_gamma 90.00
_cell_formula_units_Z 4
_cell_length_a 15.3377(2)
_cell_length_b 7.86830(10)
_cell_length_c 16.5282(3)
_cell_measurement_reflns_used 3647
_cell_measurement_temperature 103(2)
_cell_measurement_theta_max 25.5
_cell_measurement_theta_min 2.01
_cell_volume 1959.98(5)
_computing_cell_refinement HKL2000
_computing_data_collection CrystalClear
_computing_data_reduction HKL2000
_computing_molecular_graphics 'Yadokari-XG 2009 (Wakita Nemoto et al., 2009)'
_computing_publication_material 'Yadokari-XG 2009 (Wakita,Nemoto et al., 2009)'
_computing_structure_refinement 'SHELXL-97 (Sheldrick, 1997)'
_computing_structure_solution SIR2004
_diffrn_ambient_temperature 103(2)
_diffrn_detector_area_resol_mean 28.5714
_diffrn_measured_fraction_theta_full 0.997
_diffrn_measured_fraction_theta_max 0.997
_diffrn_measurement_device_type 'Rigaku VariMax Saturn'
_diffrn_measurement_method \w
_diffrn_radiation_monochromator Confocal
_diffrn_radiation_source 'rotating-anode X-ray tube'
_diffrn_radiation_type MoK\a
_diffrn_radiation_wavelength 0.71075
_diffrn_reflns_av_R_equivalents 0.0324
_diffrn_reflns_av_sigmaI/netI 0.0237
_diffrn_reflns_limit_h_max 17
_diffrn_reflns_limit_h_min -18
_diffrn_reflns_limit_k_max 9
_diffrn_reflns_limit_k_min -9
_diffrn_reflns_limit_l_max 20
_diffrn_reflns_limit_l_min -20
_diffrn_reflns_number 16608
_diffrn_reflns_theta_full 25.50
_diffrn_reflns_theta_max 25.50
_diffrn_reflns_theta_min 2.01
_exptl_absorpt_coefficient_mu 2.139
_exptl_absorpt_correction_T_max 0.8145
_exptl_absorpt_correction_T_min 0.6743
_exptl_absorpt_correction_type multi-scan
_exptl_absorpt_process_details
;
Jacobson, R. (1998) Private communication
;
_exptl_crystal_colour colorless
_exptl_crystal_density_diffrn 1.638
_exptl_crystal_density_method 'not measured'
_exptl_crystal_description prism
_exptl_crystal_F_000 984
_exptl_crystal_size_max 0.20
_exptl_crystal_size_mid 0.15
_exptl_crystal_size_min 0.10
_refine_diff_density_max 0.477
_refine_diff_density_min -0.255
_refine_diff_density_rms 0.065
_refine_ls_extinction_method none
_refine_ls_goodness_of_fit_ref 1.079
_refine_ls_hydrogen_treatment refall
_refine_ls_matrix_type full
_refine_ls_number_parameters 356
_refine_ls_number_reflns 3647
_refine_ls_number_restraints 0
_refine_ls_restrained_S_all 1.079
_refine_ls_R_factor_all 0.0295
_refine_ls_R_factor_gt 0.0269
_refine_ls_shift/su_max 0.002
_refine_ls_shift/su_mean 0.000
_refine_ls_structure_factor_coef Fsqd
_refine_ls_weighting_details 'calc w=1/[\s^2^(Fo^2^)+(0.0418P)^2^+0.8431P] where P=(Fo^2^+2Fc^2^)/3'
_refine_ls_weighting_scheme calc
_refine_ls_wR_factor_gt 0.0697
_refine_ls_wR_factor_ref 0.0712
_reflns_number_gt 3375
_reflns_number_total 3647
_reflns_threshold_expression >2sigma(I)
_cod_data_source_file ol6b03541_si_003.cif
_cod_data_source_block kk034
_cod_depositor_comments
;
The following automatic conversions were performed:

'_chemical_melting_point' value '288-290' was changed to '289.0(10)'
- the average value was taken and precision was estimated.

Automatic conversion script
Id: cif_fix_values 4268 2015-11-12 08:31:59Z antanas 

 Adding full bibliography for 1544980--1544981.cif.
;
_cod_original_sg_symbol_H-M P21/n
_cod_database_code 1544980

loop_
_symmetry_equiv_pos_as_xyz
'x, y, z'
'-x+1/2, y+1/2, -z+1/2'
'-x, -y, -z'
'x-1/2, -y-1/2, z-1/2'

loop_
_atom_site_label
_atom_site_type_symbol
_atom_site_fract_x
_atom_site_fract_y
_atom_site_fract_z
_atom_site_U_iso_or_equiv
_atom_site_adp_type
_atom_site_occupancy
_atom_site_symmetry_multiplicity
_atom_site_calc_flag
Br1 Br 0.650706(12) 0.19519(3) 0.732512(10) 0.02669(9) Uani 1 1 d
C1 C 0.62480(12) 0.1824(2) 0.61586(10) 0.0165(4) Uani 1 1 d
C2 C 0.54212(12) 0.2383(2) 0.57732(11) 0.0176(4) Uani 1 1 d
C3 C 0.51755(11) 0.2282(2) 0.48939(11) 0.0160(4) Uani 1 1 d
C4 C 0.43471(12) 0.2916(2) 0.44454(12) 0.0190(4) Uani 1 1 d
C5 C 0.41211(13) 0.2740(2) 0.36091(12) 0.0220(4) Uani 1 1 d
H1 H 0.3580(16) 0.318(3) 0.3327(14) 0.026(6) Uiso 1 1 d
C6 C 0.47127(13) 0.1936(2) 0.31760(12) 0.0213(4) Uani 1 1 d
H2 H 0.4544(15) 0.176(3) 0.2613(14) 0.022(5) Uiso 1 1 d
C7 C 0.55152(12) 0.1334(2) 0.35757(11) 0.0185(4) Uani 1 1 d
C8 C 0.57689(11) 0.1483(2) 0.44419(10) 0.0154(3) Uani 1 1 d
C9 C 0.66156(11) 0.0905(2) 0.48771(10) 0.0148(3) Uani 1 1 d
C10 C 0.68663(11) 0.1122(2) 0.57233(10) 0.0153(3) Uani 1 1 d
O1 O 0.48786(10) 0.30011(17) 0.62519(9) 0.0239(3) Uani 1 1 d
H3 H 0.442(2) 0.321(3) 0.5973(17) 0.047(9) Uiso 1 1 d
O2 O 0.38200(8) 0.37114(17) 0.49179(8) 0.0238(3) Uani 1 1 d
C11 C 0.29502(13) 0.4268(3) 0.45332(14) 0.0256(4) Uani 1 1 d
H4 H 0.2725(15) 0.480(3) 0.4960(13) 0.026(5) Uiso 1 1 d
H5 H 0.2992(15) 0.507(3) 0.4101(13) 0.027(6) Uiso 1 1 d
H6 H 0.7936(14) 0.114(3) 0.6645(13) 0.020(5) Uiso 1 1 d
H7 H 0.9518(15) 0.042(3) 0.6630(14) 0.027(5) Uiso 1 1 d
H8 H 0.5921(13) 0.079(2) 0.3266(12) 0.017(5) Uiso 1 1 d
H9 H 0.8110(14) -0.111(3) 0.1919(12) 0.022(5) Uiso 1 1 d
H10 H 0.2583(16) 0.332(3) 0.4320(14) 0.028(6) Uiso 1 1 d
C12 C 0.77641(12) 0.0519(2) 0.61568(10) 0.0173(4) Uani 1 1 d
H11 H 0.7727(14) -0.066(3) 0.6327(12) 0.022(5) Uiso 1 1 d
C13 C 0.84874(11) 0.0755(2) 0.56396(10) 0.0154(3) Uani 1 1 d
C14 C 0.82189(11) 0.0105(2) 0.47390(10) 0.0147(3) Uani 1 1 d
C15 C 0.72083(11) -0.0153(2) 0.44790(10) 0.0152(3) Uani 1 1 d
O3 O 0.69471(8) -0.12344(16) 0.39610(7) 0.0196(3) Uani 1 1 d
O4 O 0.86485(9) -0.14500(16) 0.46215(8) 0.0180(3) Uani 1 1 d
H12 H 0.8363(17) -0.182(3) 0.4193(16) 0.033(7) Uiso 1 1 d
C16 C 0.93639(12) -0.0046(3) 0.60780(11) 0.0198(4) Uani 1 1 d
H13 H 0.9305(14) -0.124(3) 0.6105(12) 0.019(5) Uiso 1 1 d
H14 H 0.9832(14) 0.020(3) 0.5784(12) 0.022(5) Uiso 1 1 d
O5 O 0.87556(9) 0.36850(16) 0.61085(7) 0.0219(3) Uani 1 1 d
C17 C 0.86659(11) 0.2664(2) 0.55469(11) 0.0162(4) Uani 1 1 d
C18 C 0.87315(11) 0.3001(2) 0.46812(11) 0.0161(4) Uani 1 1 d
C19 C 0.84907(11) 0.1545(2) 0.42205(11) 0.0148(3) Uani 1 1 d
C20 C 0.85346(11) 0.1519(2) 0.33828(10) 0.0159(3) Uani 1 1 d
C21 C 0.88451(12) 0.2962(2) 0.30377(11) 0.0194(4) Uani 1 1 d
H15 H 0.8898(15) 0.299(3) 0.2498(14) 0.024(6) Uiso 1 1 d
C22 C 0.90793(12) 0.4417(2) 0.35161(11) 0.0211(4) Uani 1 1 d
H16 H 0.9277(13) 0.536(3) 0.3273(12) 0.018(5) Uiso 1 1 d
C23 C 0.90193(12) 0.4473(2) 0.43409(11) 0.0187(4) Uani 1 1 d
H17 H 0.9170(13) 0.542(3) 0.4670(12) 0.018(5) Uiso 1 1 d
O6 O 0.82814(8) 0.00451(15) 0.29715(7) 0.0195(3) Uani 1 1 d
C24 C 0.83596(14) -0.0039(3) 0.21200(11) 0.0233(4) Uani 1 1 d
H18 H 0.8984(17) 0.007(3) 0.2074(13) 0.034(6) Uiso 1 1 d
H19 H 0.8021(15) 0.087(3) 0.1800(13) 0.027(6) Uiso 1 1 d

loop_
_atom_site_aniso_label
_atom_site_aniso_U_11
_atom_site_aniso_U_22
_atom_site_aniso_U_33
_atom_site_aniso_U_23
_atom_site_aniso_U_13
_atom_site_aniso_U_12
Br1 0.01738(12) 0.04829(15) 0.01478(12) -0.00924(7) 0.00397(8) -0.00109(8)
C1 0.0163(9) 0.0210(9) 0.0127(8) -0.0031(6) 0.0035(7) -0.0039(7)
C2 0.0159(9) 0.0168(8) 0.0218(9) -0.0037(7) 0.0080(7) -0.0031(7)
C3 0.0127(9) 0.0156(8) 0.0204(9) 0.0004(7) 0.0051(7) -0.0019(7)
C4 0.0136(9) 0.0176(9) 0.0268(10) 0.0020(7) 0.0065(7) -0.0002(7)
C5 0.0145(9) 0.0243(10) 0.0264(10) 0.0079(8) 0.0014(8) 0.0005(8)
C6 0.0194(10) 0.0259(10) 0.0182(10) 0.0037(7) 0.0023(7) -0.0033(7)
C7 0.0186(9) 0.0196(9) 0.0180(9) 0.0013(7) 0.0054(7) -0.0022(7)
C8 0.0134(8) 0.0143(8) 0.0192(8) 0.0010(6) 0.0051(7) -0.0034(7)
C9 0.0130(8) 0.0159(8) 0.0169(8) 0.0001(6) 0.0061(6) -0.0020(7)
C10 0.0134(8) 0.0145(8) 0.0186(8) 0.0006(6) 0.0041(7) -0.0030(7)
O1 0.0141(7) 0.0363(8) 0.0227(7) -0.0079(5) 0.0070(6) 0.0034(6)
O2 0.0142(6) 0.0283(7) 0.0295(7) -0.0005(6) 0.0056(5) 0.0070(6)
C11 0.0143(9) 0.0252(10) 0.0377(11) 0.0041(9) 0.0057(8) 0.0052(8)
C12 0.0165(9) 0.0213(9) 0.0145(8) 0.0013(7) 0.0036(7) 0.0005(7)
C13 0.0123(8) 0.0184(9) 0.0157(8) 0.0008(6) 0.0027(6) 0.0011(7)
C14 0.0137(8) 0.0145(8) 0.0166(8) 0.0000(6) 0.0048(6) 0.0027(6)
C15 0.0164(9) 0.0158(8) 0.0138(8) 0.0039(6) 0.0041(6) -0.0009(7)
O3 0.0189(6) 0.0213(6) 0.0194(6) -0.0053(5) 0.0057(5) -0.0026(5)
O4 0.0178(7) 0.0166(6) 0.0199(7) -0.0005(5) 0.0043(5) 0.0040(5)
C16 0.0155(9) 0.0236(10) 0.0199(9) 0.0033(7) 0.0024(7) 0.0046(7)
O5 0.0224(7) 0.0232(7) 0.0193(6) -0.0037(5) 0.0021(5) 0.0001(5)
C17 0.0084(8) 0.0203(9) 0.0198(9) -0.0001(7) 0.0022(7) 0.0028(7)
C18 0.0101(8) 0.0185(9) 0.0191(9) 0.0003(6) 0.0012(7) 0.0025(6)
C19 0.0086(8) 0.0172(8) 0.0190(8) 0.0019(7) 0.0034(6) 0.0020(6)
C20 0.0115(8) 0.0179(9) 0.0179(8) 0.0001(7) 0.0019(7) 0.0011(7)
C21 0.0183(9) 0.0241(10) 0.0160(9) 0.0037(7) 0.0038(7) 0.0006(7)
C22 0.0198(9) 0.0196(9) 0.0235(9) 0.0057(7) 0.0030(7) -0.0025(7)
C23 0.0161(9) 0.0169(9) 0.0220(9) -0.0005(7) 0.0007(7) -0.0009(7)
O6 0.0249(7) 0.0196(6) 0.0156(6) -0.0025(5) 0.0076(5) -0.0037(5)
C24 0.0295(11) 0.0261(10) 0.0160(9) -0.0018(8) 0.0087(8) -0.0030(9)

loop_
_atom_type_symbol
_atom_type_description
_atom_type_scat_dispersion_real
_atom_type_scat_dispersion_imag
_atom_type_scat_source
C C 0.0033 0.0016 'International Tables Vol C Tables 4.2.6.8 and 6.1.1.4'
H H 0.0000 0.0000 'International Tables Vol C Tables 4.2.6.8 and 6.1.1.4'
O O 0.0106 0.0060 'International Tables Vol C Tables 4.2.6.8 and 6.1.1.4'
Br Br -0.2901 2.4595 'International Tables Vol C Tables 4.2.6.8 and 6.1.1.4'

loop_
_geom_angle_atom_site_label_1
_geom_angle_atom_site_label_2
_geom_angle_atom_site_label_3
_geom_angle
C2 C1 C10 122.56(16)
C2 C1 Br1 116.93(13)
C10 C1 Br1 120.46(13)
O1 C2 C1 117.42(16)
O1 C2 C3 122.88(16)
C1 C2 C3 119.71(16)
C8 C3 C2 118.82(16)
C8 C3 C4 118.18(16)
C2 C3 C4 122.98(16)
C5 C4 O2 123.68(17)
C5 C4 C3 121.34(17)
O2 C4 C3 114.98(16)
C4 C5 C6 119.56(17)
C4 C5 H1 119.9(14)
C6 C5 H1 120.5(14)
C7 C6 C5 121.15(18)
C7 C6 H2 119.3(14)
C5 C6 H2 119.5(14)
C6 C7 C8 120.86(17)
C6 C7 H8 120.2(12)
C8 C7 H8 118.9(12)
C7 C8 C3 118.90(16)
C7 C8 C9 122.21(16)
C3 C8 C9 118.86(15)
C10 C9 C8 121.35(15)
C10 C9 C15 116.10(15)
C8 C9 C15 122.01(15)
C9 C10 C1 118.44(16)
C9 C10 C12 119.83(15)
C1 C10 C12 121.64(15)
C2 O1 H3 108(2)
C4 O2 C11 118.92(15)
O2 C11 H4 104.2(13)
O2 C11 H5 110.1(13)
H4 C11 H5 110.3(19)
O2 C11 H10 110.8(13)
H4 C11 H10 110.6(19)
H5 C11 H10 110.6(19)
C10 C12 C13 112.91(14)
C10 C12 H6 109.3(13)
C13 C12 H6 107.5(13)
C10 C12 H11 109.9(12)
C13 C12 H11 111.3(12)
H6 C12 H11 105.6(17)
C12 C13 C16 110.33(14)
C12 C13 C17 109.53(14)
C16 C13 C17 106.89(14)
C12 C13 C14 113.79(14)
C16 C13 C14 111.64(14)
C17 C13 C14 104.25(13)
O4 C14 C19 112.41(13)
O4 C14 C15 108.43(14)
C19 C14 C15 107.86(13)
O4 C14 C13 111.54(13)
C19 C14 C13 104.00(13)
C15 C14 C13 112.56(13)
O3 C15 C9 123.87(16)
O3 C15 C14 117.97(15)
C9 C15 C14 118.16(14)
C14 O4 H12 103.9(17)
C13 C16 H7 109.1(13)
C13 C16 H13 110.2(13)
H7 C16 H13 109.8(18)
C13 C16 H14 110.5(12)
H7 C16 H14 109.0(18)
H13 C16 H14 108.2(18)
O5 C17 C18 127.05(16)
O5 C17 C13 124.45(16)
C18 C17 C13 108.48(14)
C19 C18 C23 122.45(17)
C19 C18 C17 108.93(15)
C23 C18 C17 128.57(16)
C18 C19 C20 119.91(16)
C18 C19 C14 112.21(15)
C20 C19 C14 127.86(15)
O6 C20 C21 125.17(16)
O6 C20 C19 116.40(15)
C21 C20 C19 118.41(16)
C20 C21 C22 120.44(17)
C20 C21 H15 121.1(13)
C22 C21 H15 118.4(13)
C23 C22 C21 121.69(17)
C23 C22 H16 119.5(12)
C21 C22 H16 118.8(12)
C22 C23 C18 117.05(17)
C22 C23 H17 123.4(12)
C18 C23 H17 119.5(12)
C20 O6 C24 117.38(14)
O6 C24 H9 106.2(12)
O6 C24 H18 109.4(13)
H9 C24 H18 112.6(18)
O6 C24 H19 111.3(13)
H9 C24 H19 108.5(17)
H18 C24 H19 108.9(19)

loop_
_geom_bond_atom_site_label_1
_geom_bond_atom_site_label_2
_geom_bond_distance
Br1 C1 1.8976(17)
C1 C2 1.381(3)
C1 C10 1.405(2)
C2 O1 1.341(2)
C2 C3 1.434(2)
C3 C8 1.426(2)
C3 C4 1.436(3)
C4 C5 1.368(3)
C4 O2 1.375(2)
C5 C6 1.406(3)
C5 H1 0.94(2)
C6 C7 1.369(3)
C6 H2 0.93(2)
C7 C8 1.417(2)
C7 H8 0.98(2)
C8 C9 1.437(2)
C9 C10 1.391(2)
C9 C15 1.475(2)
C10 C12 1.506(2)
O1 H3 0.78(3)
O2 C11 1.436(2)
C11 H4 0.94(2)
C11 H5 0.96(2)
C11 H10 0.96(2)
C12 C13 1.532(2)
C12 H6 0.94(2)
C12 H11 0.97(2)
C13 C16 1.539(2)
C13 C17 1.539(2)
C13 C14 1.556(2)
C14 O4 1.420(2)
C14 C19 1.525(2)
C14 C15 1.543(2)
C15 O3 1.221(2)
O4 H12 0.81(3)
C16 H7 0.97(2)
C16 H13 0.94(2)
C16 H14 0.96(2)
O5 C17 1.216(2)
C17 C18 1.477(2)
C18 C19 1.387(2)
C18 C23 1.394(2)
C19 C20 1.399(2)
C20 O6 1.363(2)
C20 C21 1.394(3)
C21 C22 1.400(3)
C21 H15 0.91(2)
C22 C23 1.384(3)
C22 H16 0.92(2)
C23 H17 0.92(2)
O6 C24 1.436(2)
C24 H9 0.96(2)
C24 H18 0.98(2)
C24 H19 0.98(2)

loop_
_geom_hbond_atom_site_label_D
_geom_hbond_atom_site_label_H
_geom_hbond_atom_site_label_A
_geom_hbond_distance_DH
_geom_hbond_distance_HA
_geom_hbond_distance_DA
_geom_hbond_angle_DHA
_geom_hbond_site_symmetry_A
O1 H3 O2 0.78(3) 1.86(3) 2.546(2) 146(3) .
O1 H3 O3 0.78(3) 2.63(3) 3.0873(19) 119(2) 3_656
O4 H12 O3 0.81(3) 2.18(3) 2.6406(18) 116(2) .
O4 H12 O6 0.81(3) 2.48(2) 2.9272(18) 116(2) .

loop_
_geom_torsion_atom_site_label_1
_geom_torsion_atom_site_label_2
_geom_torsion_atom_site_label_3
_geom_torsion_atom_site_label_4
_geom_torsion
C10 C1 C2 O1 178.76(16)
Br1 C1 C2 O1 1.4(2)
C10 C1 C2 C3 -1.1(3)
Br1 C1 C2 C3 -178.47(13)
O1 C2 C3 C8 -175.08(16)
C1 C2 C3 C8 4.7(2)
O1 C2 C3 C4 3.4(3)
C1 C2 C3 C4 -176.74(16)
C8 C3 C4 C5 1.0(3)
C2 C3 C4 C5 -177.52(17)
C8 C3 C4 O2 -178.27(15)
C2 C3 C4 O2 3.2(2)
O2 C4 C5 C6 178.69(17)
C3 C4 C5 C6 -0.5(3)
C4 C5 C6 C7 -0.5(3)
C5 C6 C7 C8 0.9(3)
C6 C7 C8 C3 -0.4(3)
C6 C7 C8 C9 -178.33(17)
C2 C3 C8 C7 178.07(16)
C4 C3 C8 C7 -0.5(2)
C2 C3 C8 C9 -4.0(2)
C4 C3 C8 C9 177.44(15)
C7 C8 C9 C10 177.45(16)
C3 C8 C9 C10 -0.5(2)
C7 C8 C9 C15 -11.4(3)
C3 C8 C9 C15 170.72(15)
C8 C9 C10 C1 4.1(2)
C15 C9 C10 C1 -167.58(15)
C8 C9 C10 C12 -179.24(15)
C15 C9 C10 C12 9.1(2)
C2 C1 C10 C9 -3.4(3)
Br1 C1 C10 C9 173.94(12)
C2 C1 C10 C12 -179.96(16)
Br1 C1 C10 C12 -2.6(2)
C5 C4 O2 C11 5.5(3)
C3 C4 O2 C11 -175.20(15)
C9 C10 C12 C13 36.0(2)
C1 C10 C12 C13 -147.44(16)
C10 C12 C13 C16 -174.29(15)
C10 C12 C13 C17 68.31(18)
C10 C12 C13 C14 -47.9(2)
C12 C13 C14 O4 -105.40(16)
C16 C13 C14 O4 20.28(19)
C17 C13 C14 O4 135.32(14)
C12 C13 C14 C19 133.21(15)
C16 C13 C14 C19 -101.11(16)
C17 C13 C14 C19 13.93(16)
C12 C13 C14 C15 16.7(2)
C16 C13 C14 C15 142.42(15)
C17 C13 C14 C15 -102.54(15)
C10 C9 C15 O3 136.33(17)
C8 C9 C15 O3 -35.3(2)
C10 C9 C15 C14 -42.9(2)
C8 C9 C15 C14 145.44(15)
O4 C14 C15 O3 -27.3(2)
C19 C14 C15 O3 94.66(17)
C13 C14 C15 O3 -151.20(15)
O4 C14 C15 C9 152.00(14)
C19 C14 C15 C9 -86.03(17)
C13 C14 C15 C9 28.1(2)
C12 C13 C17 O5 45.6(2)
C16 C13 C17 O5 -73.9(2)
C14 C13 C17 O5 167.72(16)
C12 C13 C17 C18 -135.98(14)
C16 C13 C17 C18 104.48(15)
C14 C13 C17 C18 -13.86(17)
O5 C17 C18 C19 -173.50(17)
C13 C17 C18 C19 8.13(19)
O5 C17 C18 C23 9.2(3)
C13 C17 C18 C23 -169.14(17)
C23 C18 C19 C20 0.2(3)
C17 C18 C19 C20 -177.30(15)
C23 C18 C19 C14 178.86(16)
C17 C18 C19 C14 1.4(2)
O4 C14 C19 C18 -130.82(15)
C15 C14 C19 C18 109.70(16)
C13 C14 C19 C18 -10.02(18)
O4 C14 C19 C20 47.7(2)
C15 C14 C19 C20 -71.8(2)
C13 C14 C19 C20 168.53(16)
C18 C19 C20 O6 -179.58(15)
C14 C19 C20 O6 2.0(3)
C18 C19 C20 C21 1.6(2)
C14 C19 C20 C21 -176.80(16)
O6 C20 C21 C22 179.35(17)
C19 C20 C21 C22 -2.0(3)
C20 C21 C22 C23 0.5(3)
C21 C22 C23 C18 1.3(3)
C19 C18 C23 C22 -1.6(3)
C17 C18 C23 C22 175.32(17)
C21 C20 O6 C24 1.5(2)
C19 C20 O6 C24 -177.22(15)
